data_7114533
loop_
_publ_author_name
'Jetti, Ram K. R.'
'Thallapally, Praveen K.'
'Nangia, Ashwini'
'Lam, Chi-Keung'
'Mak, Thomas C. W.'

_publ_section_title
;
 2,4,6-Tris(4-nitrophenoxy)-1,3,5-triazine: a hexagonal host framework
 stabilised by the NO2-trimer supramolecular synthon
;
_journal_issue 9
_journal_name_full 'Chemical Communications'
_journal_page_first 952
_journal_paper_doi 10.1039/b200152g
_journal_year 2002
_chemical_formula_sum 'C48 H30 N12 O18'
_chemical_formula_weight 1062.84
_chemical_name_systematic
; 
2,4,6-Tris-(4-nitrophenoxy)-1,3,5-triazine, Benzene solvate
;
_space_group_IT_number 148
_symmetry_cell_setting hexagonal
_symmetry_space_group_name_Hall '-R 3'
_symmetry_space_group_name_H-M 'R -3 :H'
_atom_sites_solution_hydrogens geom
_atom_sites_solution_primary direct
_atom_sites_solution_secondary difmap
_audit_creation_method SHELXL-97
_cell_angle_alpha 90.00
_cell_angle_beta 90.00
_cell_angle_gamma 120.00
_cell_formula_units_Z 3
_cell_length_a 14.195(2)
_cell_length_b 14.195(2)
_cell_length_c 20.941(5)
_cell_measurement_reflns_used 86
_cell_measurement_temperature 293(2)
_cell_measurement_theta_max 30
_cell_measurement_theta_min -30
_cell_volume 3654.3(11)
_computing_cell_refinement
;
SAINT-PLUS for WINDOWS NT Version 5.0, Bruker AXS, Inc., Madison, Wisconsin, 
USA (1997)
;
_computing_data_collection 'SMART for Windows NT, Bruker AXS, Inc., Madison, Wisconsin, USA (1997)'
_computing_data_reduction
;
SAINT-PLUS for WINDOWS NT Version 5.0, Bruker AXS, Inc., Madison, Wisconsin, 
USA (1997
;
_computing_molecular_graphics 'ORTEPII (Johnson, 1976) and PLUTON (Spek, 1992)'
_computing_publication_material 'SHELXL-97 (Sheldrick, 1997)'
_computing_structure_refinement 'SHELXL-97 (Sheldrick, 1997)'
_computing_structure_solution 'SHELXS-97 (Sheldrick, 1990)'
_diffrn_ambient_temperature 293(2)
_diffrn_measured_fraction_theta_full 0.996
_diffrn_measured_fraction_theta_max 0.996
_diffrn_measurement_device_type 'Bruker SMART CCD 1000 diffractometer'
_diffrn_measurement_method 'omega scan'
_diffrn_radiation_monochromator graphite
_diffrn_radiation_source 'fine-focus sealed tube'
_diffrn_radiation_type MoK\a
_diffrn_radiation_wavelength 0.71073
_diffrn_reflns_av_R_equivalents 0.6054
_diffrn_reflns_av_sigmaI/netI 0.2895
_diffrn_reflns_limit_h_max 15
_diffrn_reflns_limit_h_min -16
_diffrn_reflns_limit_k_max 16
_diffrn_reflns_limit_k_min -15
_diffrn_reflns_limit_l_max 23
_diffrn_reflns_limit_l_min -16
_diffrn_reflns_number 6308
_diffrn_reflns_theta_full 24.03
_diffrn_reflns_theta_max 24.03
_diffrn_reflns_theta_min 1.92
_exptl_absorpt_coefficient_mu 0.114
_exptl_absorpt_correction_type none
_exptl_crystal_colour 'pale yellow'
_exptl_crystal_density_diffrn 1.449
_exptl_crystal_density_meas ?
_exptl_crystal_density_method 'not measured'
_exptl_crystal_description polyhedron
_exptl_crystal_F_000 1638
_exptl_crystal_size_max 0.34
_exptl_crystal_size_mid 0.29
_exptl_crystal_size_min 0.16
_refine_diff_density_max 0.587
_refine_diff_density_min -0.424
_refine_diff_density_rms 0.106
_refine_ls_extinction_coef 0.012(3)
_refine_ls_extinction_expression Fc^*^=kFc[1+0.001xFc^2^\l^3^/sin(2\q)]^-1/4^
_refine_ls_extinction_method SHELXL
_refine_ls_goodness_of_fit_ref 1.873
_refine_ls_hydrogen_treatment mixed
_refine_ls_matrix_type full
_refine_ls_number_parameters 113
_refine_ls_number_reflns 1286
_refine_ls_number_restraints 5
_refine_ls_restrained_S_all 1.884
_refine_ls_R_factor_all 0.2345
_refine_ls_R_factor_gt 0.1519
_refine_ls_shift/su_max 0.000
_refine_ls_shift/su_mean 0.000
_refine_ls_structure_factor_coef Fsqd
_refine_ls_weighting_details 'calc w=1/[\s^2^(Fo^2^)+(0.0500P)^2^+0.0000P] where P=(Fo^2^+2Fc^2^)/3'
_refine_ls_weighting_scheme calc
_refine_ls_wR_factor_gt 0.3102
_refine_ls_wR_factor_ref 0.3574
_reflns_number_gt 356
_reflns_number_total 1286
_reflns_threshold_expression >2sigma(I)
_cod_data_source_file b200152g.txt
_cod_data_source_block 2(2).(C6H6)
_cod_depositor_comments
;
The following automatic conversions were performed:

'_symmetry_cell_setting' value 'Hexagonal' changed to 'hexagonal'
according to
/usr/data/users/saulius/automatic-downloads/retrospective/RSC/lib/dictionaries/cif_core.dic
dictionary named 'cif_core.dic' version 2.4.2 from 2011-04-26.

Automatic conversion script
Id: cif_fix_values 2281 2013-09-26 08:29:07Z andrius 

The following automatic conversions were performed:

'_exptl_crystal_density_meas' value 'not measured' was changed to '?'
- the value is perceived as not measured.

Automatic conversion script
Id: cif_fix_values 3008 2015-01-20 13:52:24Z robertas 
;
_cod_original_sg_symbol_H-M R-3
_cod_database_code 7114533

loop_
_symmetry_equiv_pos_as_xyz
'x, y, z'
'-y, x-y, z'
'-x+y, -x, z'
'x+2/3, y+1/3, z+1/3'
'-y+2/3, x-y+1/3, z+1/3'
'-x+y+2/3, -x+1/3, z+1/3'
'x+1/3, y+2/3, z+2/3'
'-y+1/3, x-y+2/3, z+2/3'
'-x+y+1/3, -x+2/3, z+2/3'
'-x, -y, -z'
'y, -x+y, -z'
'x-y, x, -z'
'-x+2/3, -y+1/3, -z+1/3'
'y+2/3, -x+y+1/3, -z+1/3'
'x-y+2/3, x+1/3, -z+1/3'
'-x+1/3, -y+2/3, -z+2/3'
'y+1/3, -x+y+2/3, -z+2/3'
'x-y+1/3, x+2/3, -z+2/3'

loop_
_atom_site_label
_atom_site_type_symbol
_atom_site_fract_x
_atom_site_fract_y
_atom_site_fract_z
_atom_site_U_iso_or_equiv
_atom_site_adp_type
_atom_site_occupancy
_atom_site_symmetry_multiplicity
_atom_site_calc_flag
_atom_site_refinement_flags
N1 N 0.1104(5) 0.0407(6) 0.0813(2) 0.069(2) Uani 1 1 d .
C1 C 0.0661(7) 0.1018(6) 0.0805(3) 0.065(2) Uani 1 1 d .
O1 O 0.1297(5) 0.2119(5) 0.0808(2) 0.078(2) Uani 1 1 d .
C2 C 0.2408(7) 0.2557(6) 0.0718(3) 0.076(3) Uani 1 1 d .
C3 C 0.2843(8) 0.2867(7) 0.0145(3) 0.079(2) Uani 1 1 d .
H3A H 0.2395 0.2746 -0.0206 0.095 Uiso 1 1 calc R
C4 C 0.3939(10) 0.3359(9) 0.0061(4) 0.107(4) Uani 1 1 d .
H4A H 0.4234 0.3548 -0.0347 0.128 Uiso 1 1 calc R
C5 C 0.4619(7) 0.3580(8) 0.0587(4) 0.080(3) Uani 1 1 d .
C6 C 0.4128(9) 0.3250(10) 0.1181(4) 0.117(4) Uani 1 1 d .
H6A H 0.4574 0.3387 0.1535 0.140 Uiso 1 1 calc R
C7 C 0.3068(9) 0.2753(9) 0.1272(3) 0.095(3) Uani 1 1 d .
H7A H 0.2765 0.2540 0.1677 0.115 Uiso 1 1 calc R
N2 N 0.5757(8) 0.4149(8) 0.0516(5) 0.107(3) Uani 1 1 d .
O2 O 0.6170(6) 0.4361(7) -0.0031(4) 0.139(3) Uani 1 1 d .
O3 O 0.6345(6) 0.4427(8) 0.0992(4) 0.144(3) Uani 1 1 d .
C8 C 0.04452(17) 0.11293(11) 0.5000 0.247(9) Uiso 1 1 d D
H8A H 0.0753 0.1905 0.5000 0.280 Uiso 0.50 1 d P
C8A C 0.11293(11) 0.0683 0.5000 0.170 Uiso 0.00 1 d PD
C8B C -0.0683 0.04452(17) 0.5000 0.170 Uiso 0.00 1 d PD
C8C C -0.04452(17) -0.11293(11) 0.5000 0.170 Uiso 0.00 1 d PD

loop_
_atom_site_aniso_label
_atom_site_aniso_U_11
_atom_site_aniso_U_22
_atom_site_aniso_U_33
_atom_site_aniso_U_23
_atom_site_aniso_U_13
_atom_site_aniso_U_12
N1 0.082(5) 0.088(6) 0.046(3) 0.000(3) -0.005(3) 0.049(5)
C1 0.072(6) 0.066(5) 0.051(4) -0.002(3) 0.001(4) 0.030(5)
O1 0.082(5) 0.073(4) 0.083(3) -0.004(2) -0.006(3) 0.040(3)
C2 0.073(6) 0.075(6) 0.079(5) -0.013(4) -0.009(4) 0.036(5)
C3 0.071(6) 0.090(7) 0.062(4) 0.002(4) -0.001(4) 0.031(5)
C4 0.141(11) 0.097(7) 0.078(5) 0.002(5) 0.016(6) 0.056(8)
C5 0.073(6) 0.087(7) 0.078(5) -0.004(4) -0.003(4) 0.039(5)
C6 0.093(9) 0.140(10) 0.089(6) -0.002(6) -0.035(6) 0.038(7)
C7 0.082(7) 0.126(8) 0.072(5) 0.002(5) -0.010(4) 0.048(6)
N2 0.089(7) 0.092(6) 0.139(7) -0.013(6) 0.000(6) 0.043(5)
O2 0.094(6) 0.142(7) 0.156(6) -0.004(5) 0.024(5) 0.041(5)
O3 0.074(5) 0.176(8) 0.159(6) -0.040(5) -0.035(4) 0.045(6)

loop_
_atom_type_symbol
_atom_type_description
_atom_type_scat_dispersion_real
_atom_type_scat_dispersion_imag
_atom_type_scat_source
C C 0.0033 0.0016 'International Tables Vol C Tables 4.2.6.8 and 6.1.1.4'
H H 0.0000 0.0000 'International Tables Vol C Tables 4.2.6.8 and 6.1.1.4'
N N 0.0061 0.0033 'International Tables Vol C Tables 4.2.6.8 and 6.1.1.4'
O O 0.0106 0.0060 'International Tables Vol C Tables 4.2.6.8 and 6.1.1.4'

loop_
_geom_angle_atom_site_label_1
_geom_angle_atom_site_label_2
_geom_angle_atom_site_label_3
_geom_angle
_geom_angle_site_symmetry_1
_geom_angle_site_symmetry_3
C1 N1 C1 112.2(8) . 3
N1 C1 N1 127.7(8) . 2
N1 C1 O1 120.2(8) . .
N1 C1 O1 112.1(7) 2 .
C1 O1 C2 117.8(6) . .
C3 C2 O1 120.6(7) . .
C3 C2 C7 121.4(9) . .
O1 C2 C7 117.7(7) . .
C2 C3 C4 120.9(8) . .
C3 C4 C5 119.9(8) . .
C6 C5 C4 117.3(9) . .
C6 C5 N2 121.8(9) . .
C4 C5 N2 120.8(9) . .
C7 C6 C5 123.9(8) . .
C6 C7 C2 116.6(7) . .
O3 N2 O2 120.2(10) . .
O3 N2 C5 119.9(9) . .
O2 N2 C5 120.0(9) . .
C8B C8 C8 0.04(4) . 12_556
C8B C8 C8 119.96(4) . 11_556
C8 C8 C8 120.000(1) 12_556 11_556
C8B C8 C8A 119.92(9) . .
C8 C8 C8A 119.96(5) 12_556 .
C8 C8 C8A 0.04(5) 11_556 .
C8 C8A C8 37(10) 11_556 .
C8 C8B C8 143(10) 12_556 .

loop_
_geom_bond_atom_site_label_1
_geom_bond_atom_site_label_2
_geom_bond_distance
_geom_bond_site_symmetry_2
N1 C1 1.301(8) .
N1 C1 1.348(9) 3
C1 N1 1.348(8) 2
C1 O1 1.359(9) .
O1 C2 1.389(9) .
C2 C3 1.322(10) .
C2 C7 1.428(11) .
C3 C4 1.360(13) .
C4 C5 1.393(12) .
C5 C6 1.387(12) .
C5 N2 1.407(13) .
C6 C7 1.319(13) .
N2 O3 1.233(9) .
N2 O2 1.253(9) .
C8 C8B 1.3974(18) .
C8 C8 1.3986(12) 12_556
C8 C8 1.3986(12) 11_556
C8 C8A 1.400(2) .
C8A C8 0.0015(18) 11_556
C8B C8 0.0016(18) 12_556
